data_4123247
loop_
_publ_author_name
'Su, Chenliang'
'Tandiana, Rika'
'Balapanuru, Janardhan'
'Tang, Wei'
'Pareek, Kapil'
'Nai, Chang Tai'
'Hayashi, Tamio'
'Loh, Kian Ping'

_publ_section_title
;
 Tandem catalysis of amines using porous graphene oxide.
;
_journal_issue 2
_journal_name_full 'Journal of the American Chemical Society'
_journal_page_first 685
_journal_page_last 690
_journal_paper_doi 10.1021/ja512470t
_journal_volume 137
_journal_year 2015
_chemical_formula_sum 'C21 H20 N4'
_chemical_formula_weight 328.41
_chemical_name_systematic
; 
 ? 
;
_space_group_crystal_system monoclinic
_space_group_IT_number 9
_space_group_name_Hall 'C -2yc'
_space_group_name_H-M_alt 'C 1 c 1'
_symmetry_space_group_name_Hall 'C -2yc'
_symmetry_space_group_name_H-M 'C 1 c 1'
_atom_sites_solution_hydrogens mixed
_audit_creation_method SHELXL-2014
_cell_angle_alpha 90
_cell_angle_beta 92.225(2)
_cell_angle_gamma 90
_cell_formula_units_Z 4
_cell_length_a 6.9400(5)
_cell_length_b 32.943(2)
_cell_length_c 7.1977(6)
_cell_measurement_reflns_used 9831
_cell_measurement_temperature 100(2)
_cell_measurement_theta_max 28.35
_cell_measurement_theta_min 3.00
_cell_volume 1644.3(2)
_computing_cell_refinement 'Bruker SAINT'
_computing_data_collection 'Bruker APEX2'
_computing_data_reduction 'Bruker SAINT'
_computing_molecular_graphics 'Bruker SHELXTL'
_computing_publication_material 'Bruker SHELXTL'
_computing_structure_refinement 'SHELXL-2014 (Sheldrick, 2014)'
_computing_structure_solution 'SHELXS-97 (Sheldrick 2008)'
_diffrn_ambient_temperature 100(2)
_diffrn_measured_fraction_theta_full 0.999
_diffrn_measured_fraction_theta_max 0.998
_diffrn_measurement_device_type 'Bruker D8 Venture'
_diffrn_measurement_method '\f and \w scans'
_diffrn_radiation_type MoK\a
_diffrn_radiation_wavelength 0.71073
_diffrn_reflns_av_R_equivalents 0.0178
_diffrn_reflns_av_unetI/netI 0.0115
_diffrn_reflns_Laue_measured_fraction_full 0.999
_diffrn_reflns_Laue_measured_fraction_max 0.998
_diffrn_reflns_limit_h_max 9
_diffrn_reflns_limit_h_min -9
_diffrn_reflns_limit_k_max 43
_diffrn_reflns_limit_k_min -43
_diffrn_reflns_limit_l_max 9
_diffrn_reflns_limit_l_min -9
_diffrn_reflns_number 26567
_diffrn_reflns_point_group_measured_fraction_full 0.999
_diffrn_reflns_point_group_measured_fraction_max 0.988
_diffrn_reflns_theta_full 25.242
_diffrn_reflns_theta_max 28.350
_diffrn_reflns_theta_min 3.002
_diffrn_source 'Sealed Microfocusing Source'
_exptl_absorpt_coefficient_mu 0.081
_exptl_absorpt_correction_T_max 0.7457
_exptl_absorpt_correction_T_min 0.7182
_exptl_absorpt_correction_type multi-scan
_exptl_absorpt_process_details 'Sadabs, (Sheldrick 2012)'
_exptl_crystal_colour bronze
_exptl_crystal_density_diffrn 1.327
_exptl_crystal_density_meas 'Not Measured'
_exptl_crystal_density_method 'Not Measured'
_exptl_crystal_description Block
_exptl_crystal_F_000 696
_exptl_crystal_size_max 0.366
_exptl_crystal_size_mid 0.330
_exptl_crystal_size_min 0.232
_refine_diff_density_max 0.240
_refine_diff_density_min -0.177
_refine_diff_density_rms 0.037
_refine_ls_abs_structure_details
; 
 Flack x determined using 1939 quotients [(I+)-(I-)]/[(I+)+(I-)] 
 (Parsons, Flack and Wagner, Acta Cryst. B69 (2013) 249-259). 
;
_refine_ls_abs_structure_Flack -0.2(2)
_refine_ls_extinction_method none
_refine_ls_goodness_of_fit_ref 1.050
_refine_ls_hydrogen_treatment mixed
_refine_ls_matrix_type full
_refine_ls_number_parameters 242
_refine_ls_number_reflns 4063
_refine_ls_number_restraints 2
_refine_ls_restrained_S_all 1.050
_refine_ls_R_factor_all 0.0295
_refine_ls_R_factor_gt 0.0290
_refine_ls_shift/su_max 0.001
_refine_ls_shift/su_mean 0.000
_refine_ls_structure_factor_coef Fsqd
_refine_ls_weighting_details 'w=1/[\s^2^(Fo^2^)+(0.0425P)^2^+0.7400P] where P=(Fo^2^+2Fc^2^)/3'
_refine_ls_weighting_scheme calc
_refine_ls_wR_factor_gt 0.0747
_refine_ls_wR_factor_ref 0.0752
_reflns_Friedel_coverage 0.969
_reflns_Friedel_fraction_full 0.999
_reflns_Friedel_fraction_max 0.978
_reflns_number_gt 4002
_reflns_number_total 4063
_reflns_threshold_expression 'I > 2\s(I)'
_cod_data_source_file ja512470t_si_002.cif
_cod_data_source_block e340
_cod_depositor_comments
;
The following automatic conversions were performed:

'_exptl_absorpt_correction_type' value 'Multi-scan' changed to
'multi-scan' according to
/home/saulius/struct/COD-crude-data--automatic-downloads/rss-feeds/ACS/lib/dictionaries/cif_core.dic
dictionary named 'cif_core.dic' version 2.4.2 from 2011-04-26.

Automatic conversion script
Id: cif_fix_values 2935 2014-11-11 08:27:57Z andrius 

 Adding full bibliography for 4123247--4123248.cif.
;
_cod_database_code 4123247
_shelx_space_group_comment
; 
The symmetry employed for this shelxl refinement is uniquely defined 
by the following loop, which should always be used as a source of 
symmetry information in preference to the above space-group names. 
They are only intended as comments. 
;
_shelx_estimated_absorpt_t_min 0.971
_shelx_estimated_absorpt_t_max 0.981
_shelxl_version_number 2014-3

loop_
_space_group_symop_operation_xyz
'x, y, z'
'x, -y, z+1/2'
'x+1/2, y+1/2, z'
'x+1/2, -y+1/2, z+1/2'

loop_
_atom_site_label
_atom_site_type_symbol
_atom_site_fract_x
_atom_site_fract_y
_atom_site_fract_z
_atom_site_U_iso_or_equiv
_atom_site_adp_type
_atom_site_occupancy
_atom_site_site_symmetry_order
_atom_site_calc_flag
_atom_site_refinement_flags_posn
_atom_site_refinement_flags_adp
N1 N 0.50992(19) 0.67198(4) 0.27041(19) 0.0155(3) Uani 1 1 d . .
N2 N 0.42099(19) 0.64920(4) 0.56534(18) 0.0144(3) Uani 1 1 d . .
N3 N 0.7070(2) 0.68059(5) 0.8651(2) 0.0200(3) Uani 1 1 d . .
C1 C 0.3323(2) 0.69098(5) 0.2412(2) 0.0146(3) Uani 1 1 d . .
C2 C 0.3023(2) 0.71905(5) 0.0966(2) 0.0175(3) Uani 1 1 d . .
H2 H 0.4031 0.7247 0.0150 0.021 Uiso 1 1 calc R U
C3 C 0.1257(3) 0.73869(5) 0.0720(2) 0.0188(3) Uani 1 1 d . .
H3 H 0.1067 0.7576 -0.0266 0.023 Uiso 1 1 calc R U
C4 C -0.0238(2) 0.73081(5) 0.1912(2) 0.0188(3) Uani 1 1 d . .
H4 H -0.1444 0.7442 0.1744 0.023 Uiso 1 1 calc R U
C5 C 0.0065(2) 0.70297(5) 0.3353(2) 0.0169(3) Uani 1 1 d . .
H5 H -0.0950 0.6973 0.4162 0.020 Uiso 1 1 calc R U
C6 C 0.1829(2) 0.68333(5) 0.3626(2) 0.0142(3) Uani 1 1 d . .
C7 C 0.2128(2) 0.65292(5) 0.5188(2) 0.0145(3) Uani 1 1 d . .
H7 H 0.1478 0.6635 0.6306 0.017 Uiso 1 1 calc R U
N4 N 0.1238(2) 0.61391(4) 0.4658(2) 0.0163(3) Uani 1 1 d . .
C9 C 0.2364(2) 0.58701(5) 0.3670(2) 0.0160(3) Uani 1 1 d . .
C10 C 0.1660(3) 0.54826(5) 0.3189(2) 0.0204(3) Uani 1 1 d . .
H10 H 0.0433 0.5399 0.3587 0.024 Uiso 1 1 calc R U
C11 C 0.2745(3) 0.52231(5) 0.2139(3) 0.0252(4) Uani 1 1 d . .
H11 H 0.2258 0.4961 0.1825 0.030 Uiso 1 1 calc R U
C12 C 0.4545(3) 0.53411(5) 0.1536(2) 0.0256(4) Uani 1 1 d . .
H12 H 0.5257 0.5167 0.0765 0.031 Uiso 1 1 calc R U
C13 C 0.5285(3) 0.57167(5) 0.2079(2) 0.0199(3) Uani 1 1 d . .
H13 H 0.6533 0.5794 0.1713 0.024 Uiso 1 1 calc R U
C14 C 0.4223(2) 0.59825(5) 0.3155(2) 0.0158(3) Uani 1 1 d . .
C15 C 0.5148(2) 0.63677(5) 0.3947(2) 0.0143(3) Uani 1 1 d . .
H15 H 0.6529 0.6306 0.4282 0.017 Uiso 1 1 calc R U
C16 C 0.4503(2) 0.61991(5) 0.7197(2) 0.0171(3) Uani 1 1 d . .
H16A H 0.3850 0.5942 0.6843 0.021 Uiso 1 1 calc R U
H16B H 0.3869 0.6307 0.8303 0.021 Uiso 1 1 calc R U
C17 C 0.6574(2) 0.61079(5) 0.7727(2) 0.0152(3) Uani 1 1 d . .
C18 C 0.7777(2) 0.64122(5) 0.8514(2) 0.0153(3) Uani 1 1 d . .
C19 C 0.9605(2) 0.63060(5) 0.9266(2) 0.0185(3) Uani 1 1 d . .
H19 H 1.0411 0.6508 0.9830 0.022 Uiso 1 1 calc R U
C20 C 1.0237(2) 0.59085(6) 0.9190(2) 0.0220(4) Uani 1 1 d . .
H20 H 1.1473 0.5840 0.9712 0.026 Uiso 1 1 calc R U
C21 C 0.9089(3) 0.56083(5) 0.8361(3) 0.0236(4) Uani 1 1 d . .
H21 H 0.9541 0.5337 0.8287 0.028 Uiso 1 1 calc R U
C22 C 0.7263(3) 0.57123(5) 0.7641(2) 0.0205(3) Uani 1 1 d . .
H22 H 0.6470 0.5508 0.7078 0.025 Uiso 1 1 calc R U
H3A H 0.620(4) 0.6877(8) 0.780(4) 0.031(6) Uiso 1 1 d . .
H3B H 0.798(4) 0.6982(8) 0.892(3) 0.022(6) Uiso 1 1 d . .
H1N H 0.584(3) 0.6707(6) 0.176(3) 0.016(5) Uiso 1 1 d . .
H4N H 0.059(4) 0.6031(8) 0.551(4) 0.028(6) Uiso 1 1 d . .

loop_
_atom_site_aniso_label
_atom_site_aniso_U_11
_atom_site_aniso_U_22
_atom_site_aniso_U_33
_atom_site_aniso_U_23
_atom_site_aniso_U_13
_atom_site_aniso_U_12
N1 0.0148(6) 0.0169(6) 0.0150(6) 0.0027(5) 0.0032(5) -0.0003(5)
N2 0.0131(6) 0.0184(6) 0.0115(6) 0.0008(5) 0.0002(4) -0.0005(5)
N3 0.0188(7) 0.0185(7) 0.0225(7) -0.0030(5) -0.0013(6) -0.0002(6)
C1 0.0147(7) 0.0136(7) 0.0153(7) -0.0017(5) -0.0007(5) -0.0020(5)
C2 0.0191(7) 0.0150(7) 0.0184(7) 0.0003(6) 0.0017(6) -0.0025(6)
C3 0.0241(8) 0.0125(7) 0.0194(7) 0.0004(6) -0.0027(6) 0.0000(6)
C4 0.0185(7) 0.0165(7) 0.0210(8) -0.0028(6) -0.0027(6) 0.0027(6)
C5 0.0166(7) 0.0163(7) 0.0179(7) -0.0039(6) 0.0014(6) -0.0002(5)
C6 0.0164(7) 0.0127(7) 0.0134(7) -0.0022(5) -0.0007(5) -0.0012(5)
C7 0.0134(7) 0.0170(7) 0.0132(7) -0.0011(5) 0.0007(5) -0.0009(5)
N4 0.0147(6) 0.0182(6) 0.0160(6) 0.0013(5) 0.0013(5) -0.0034(5)
C9 0.0196(7) 0.0158(7) 0.0122(7) 0.0019(5) -0.0021(5) -0.0019(6)
C10 0.0261(8) 0.0176(8) 0.0172(8) 0.0038(6) -0.0017(6) -0.0061(6)
C11 0.0411(10) 0.0146(7) 0.0198(8) 0.0011(6) 0.0004(7) -0.0034(7)
C12 0.0396(10) 0.0171(7) 0.0203(8) -0.0002(6) 0.0051(7) 0.0049(7)
C13 0.0251(8) 0.0194(8) 0.0156(7) 0.0038(6) 0.0044(6) 0.0030(6)
C14 0.0203(8) 0.0146(7) 0.0124(7) 0.0022(5) 0.0000(6) -0.0002(6)
C15 0.0135(7) 0.0159(7) 0.0135(7) 0.0013(5) 0.0007(5) -0.0002(6)
C16 0.0159(7) 0.0219(8) 0.0134(7) 0.0030(6) -0.0007(5) -0.0023(6)
C17 0.0164(7) 0.0185(7) 0.0109(6) 0.0016(5) 0.0014(5) -0.0007(6)
C18 0.0151(7) 0.0194(7) 0.0116(7) 0.0009(5) 0.0025(6) -0.0001(6)
C19 0.0154(7) 0.0261(8) 0.0140(7) 0.0013(6) -0.0005(6) -0.0015(6)
C20 0.0173(7) 0.0311(9) 0.0177(8) 0.0082(7) 0.0030(6) 0.0039(7)
C21 0.0286(9) 0.0185(8) 0.0243(8) 0.0063(6) 0.0085(7) 0.0068(7)
C22 0.0240(8) 0.0181(7) 0.0198(8) 0.0010(6) 0.0040(6) -0.0025(6)

loop_
_atom_type_symbol
_atom_type_description
_atom_type_scat_dispersion_real
_atom_type_scat_dispersion_imag
_atom_type_scat_source
C C 0.0033 0.0016 'International Tables Vol C Tables 4.2.6.8 and 6.1.1.4'
H H 0.0000 0.0000 'International Tables Vol C Tables 4.2.6.8 and 6.1.1.4'
N N 0.0061 0.0033 'International Tables Vol C Tables 4.2.6.8 and 6.1.1.4'

loop_
_geom_angle_atom_site_label_1
_geom_angle_atom_site_label_2
_geom_angle_atom_site_label_3
_geom_angle
C1 N1 C15 116.60(13)
C1 N1 H1N 116.9(14)
C15 N1 H1N 116.1(14)
C15 N2 C7 107.17(12)
C15 N2 C16 113.14(12)
C7 N2 C16 109.22(12)
C18 N3 H3A 115.9(18)
C18 N3 H3B 112.3(16)
H3A N3 H3B 117(2)
N1 C1 C2 120.94(14)
N1 C1 C6 119.78(14)
C2 C1 C6 119.23(14)
C3 C2 C1 120.41(15)
C3 C2 H2 119.8
C1 C2 H2 119.8
C2 C3 C4 120.49(16)
C2 C3 H3 119.8
C4 C3 H3 119.8
C5 C4 C3 119.01(15)
C5 C4 H4 120.5
C3 C4 H4 120.5
C6 C5 C4 121.16(15)
C6 C5 H5 119.4
C4 C5 H5 119.4
C5 C6 C1 119.69(14)
C5 C6 C7 120.45(14)
C1 C6 C7 119.84(14)
N4 C7 N2 112.60(13)
N4 C7 C6 109.95(12)
N2 C7 C6 109.16(13)
N4 C7 H7 108.3
N2 C7 H7 108.3
C6 C7 H7 108.3
C9 N4 C7 116.74(13)
C9 N4 H4N 115.0(17)
C7 N4 H4N 114.1(17)
N4 C9 C10 120.42(15)
N4 C9 C14 120.36(14)
C10 C9 C14 119.22(15)
C11 C10 C9 120.27(16)
C11 C10 H10 119.9
C9 C10 H10 119.9
C10 C11 C12 120.77(16)
C10 C11 H11 119.6
C12 C11 H11 119.6
C13 C12 C11 119.12(17)
C13 C12 H12 120.4
C11 C12 H12 120.4
C12 C13 C14 121.08(16)
C12 C13 H13 119.5
C14 C13 H13 119.5
C13 C14 C9 119.36(15)
C13 C14 C15 120.37(14)
C9 C14 C15 119.90(14)
N1 C15 N2 106.81(12)
N1 C15 C14 115.58(13)
N2 C15 C14 110.55(12)
N1 C15 H15 107.9
N2 C15 H15 107.9
C14 C15 H15 107.9
N2 C16 C17 115.02(13)
N2 C16 H16A 108.5
C17 C16 H16A 108.5
N2 C16 H16B 108.5
C17 C16 H16B 108.5
H16A C16 H16B 107.5
C22 C17 C18 119.02(15)
C22 C17 C16 120.22(15)
C18 C17 C16 120.37(15)
N3 C18 C19 121.36(15)
N3 C18 C17 119.11(14)
C19 C18 C17 119.36(16)
C20 C19 C18 120.24(16)
C20 C19 H19 119.9
C18 C19 H19 119.9
C19 C20 C21 120.88(16)
C19 C20 H20 119.6
C21 C20 H20 119.6
C20 C21 C22 118.88(16)
C20 C21 H21 120.6
C22 C21 H21 120.6
C17 C22 C21 121.56(16)
C17 C22 H22 119.2
C21 C22 H22 119.2

loop_
_geom_bond_atom_site_label_1
_geom_bond_atom_site_label_2
_geom_bond_distance
N1 C1 1.391(2)
N1 C15 1.465(2)
N1 H1N 0.87(2)
N2 C15 1.470(2)
N2 C7 1.4753(19)
N2 C16 1.479(2)
N3 C18 1.392(2)
N3 H3A 0.88(3)
N3 H3B 0.87(3)
C1 C2 1.402(2)
C1 C6 1.404(2)
C2 C3 1.391(2)
C2 H2 0.9500
C3 C4 1.396(3)
C3 H3 0.9500
C4 C5 1.394(2)
C4 H4 0.9500
C5 C6 1.392(2)
C5 H5 0.9500
C6 C7 1.515(2)
C7 N4 1.470(2)
C7 H7 1.0000
N4 C9 1.394(2)
N4 H4N 0.85(3)
C9 C10 1.406(2)
C9 C14 1.406(2)
C10 C11 1.384(3)
C10 H10 0.9500
C11 C12 1.393(3)
C11 H11 0.9500
C12 C13 1.390(2)
C12 H12 0.9500
C13 C14 1.398(2)
C13 H13 0.9500
C14 C15 1.523(2)
C15 H15 1.0000
C16 C17 1.503(2)
C16 H16A 0.9900
C16 H16B 0.9900
C17 C22 1.390(2)
C17 C18 1.409(2)
C18 C19 1.404(2)
C19 C20 1.383(3)
C19 H19 0.9500
C20 C21 1.390(3)
C20 H20 0.9500
C21 C22 1.393(3)
C21 H21 0.9500
C22 H22 0.9500

loop_
_geom_hbond_atom_site_label_D
_geom_hbond_atom_site_label_H
_geom_hbond_atom_site_label_A
_geom_hbond_distance_DH
_geom_hbond_distance_HA
_geom_hbond_distance_DA
_geom_hbond_angle_DHA
_geom_hbond_site_symmetry_A
N3 H3A N2 0.88(3) 2.40(3) 3.055(2) 132(2) .
N1 H1N N3 0.87(2) 2.44(2) 3.282(2) 161.1(19) 1_554
